data_7000030
loop_
_publ_author_name
'Steinke, Tobias'
'Gemel, Christian'
'Cokoja, Mirza'
'Winter, Manuela'
'Fischer, Roland A.'

_publ_section_title
;
 Novel RhCp*/GaCp* and RhCp*/InCp* cluster complexes.
;
_journal_issue 1
_journal_name_full 'Dalton transactions (Cambridge, England : 2003)'
_journal_page_first 55
_journal_page_last 62
_journal_paper_doi 10.1039/b408632e
_journal_year 2005
_chemical_formula_sum 'C50 H79 Cl4 In3 O2 Rh2'
_chemical_formula_weight 1404.21
_chemical_name_systematic
;
?
;
_space_group_IT_number 2
_symmetry_cell_setting triclinic
_symmetry_space_group_name_Hall '-P 1'
_symmetry_space_group_name_H-M 'P -1'
_atom_sites_solution_hydrogens geom
_atom_sites_solution_primary direct
_atom_sites_solution_secondary difmap
_audit_creation_method SHELXL-97
_cell_angle_alpha 101.842(5)
_cell_angle_beta 98.540(5)
_cell_angle_gamma 95.925(5)
_cell_formula_units_Z 2
_cell_length_a 10.004(2)
_cell_length_b 15.458(3)
_cell_length_c 19.400(4)
_cell_measurement_reflns_used 7869
_cell_measurement_temperature 100(2)
_cell_measurement_theta_max 25.12
_cell_measurement_theta_min 2.59
_cell_volume 2875.8(10)
_computing_cell_refinement 'Bruker APEX2'
_computing_data_collection 'Bruker APEX2'
_computing_data_reduction 'Bruker SAINT'
_computing_molecular_graphics 'Bruker SHELXTL'
_computing_publication_material 'Bruker SHELXTL'
_computing_structure_refinement 'SHELXL-97 (Sheldrick, 1997)'
_computing_structure_solution 'SHELXS-97 (Sheldrick, 1990)'
_diffrn_ambient_temperature 100(2)
_diffrn_detector_area_resol_mean 8.366
_diffrn_measured_fraction_theta_full 0.967
_diffrn_measured_fraction_theta_max 0.967
_diffrn_measurement_device_type 'SMART APEX CCD area detector'
_diffrn_measurement_method 'phi and omega scans'
_diffrn_radiation_monochromator graphite
_diffrn_radiation_source 'fine-focus sealed tube'
_diffrn_radiation_type MoK\a
_diffrn_radiation_wavelength 0.71073
_diffrn_reflns_av_R_equivalents 0.0248
_diffrn_reflns_av_sigmaI/netI 0.0304
_diffrn_reflns_limit_h_max 11
_diffrn_reflns_limit_h_min -11
_diffrn_reflns_limit_k_max 17
_diffrn_reflns_limit_k_min -18
_diffrn_reflns_limit_l_max 23
_diffrn_reflns_limit_l_min -21
_diffrn_reflns_number 20950
_diffrn_reflns_theta_full 25.12
_diffrn_reflns_theta_max 25.12
_diffrn_reflns_theta_min 2.32
_exptl_absorpt_coefficient_mu 1.966
_exptl_absorpt_correction_T_max 0.9432
_exptl_absorpt_correction_T_min 0.5060
_exptl_absorpt_correction_type multi-scan
_exptl_absorpt_process_details SADABS
_exptl_crystal_colour 'red, clear'
_exptl_crystal_density_diffrn 1.622
_exptl_crystal_density_meas 0
_exptl_crystal_density_method 'not measured'
_exptl_crystal_description plate
_exptl_crystal_F_000 1400
_exptl_crystal_size_max 0.40
_exptl_crystal_size_mid 0.30
_exptl_crystal_size_min 0.03
_refine_diff_density_max 2.146
_refine_diff_density_min -0.739
_refine_diff_density_rms 0.119
_refine_ls_extinction_method none
_refine_ls_goodness_of_fit_ref 1.085
_refine_ls_hydrogen_treatment mixed
_refine_ls_matrix_type full
_refine_ls_number_parameters 575
_refine_ls_number_reflns 9907
_refine_ls_number_restraints 0
_refine_ls_restrained_S_all 1.085
_refine_ls_R_factor_all 0.0322
_refine_ls_R_factor_gt 0.0281
_refine_ls_shift/su_max 0.102
_refine_ls_shift/su_mean 0.001
_refine_ls_structure_factor_coef Fsqd
_refine_ls_weighting_details 'calc w=1/[\s^2^(Fo^2^)+(0.0334P)^2^+9.4658P] where P=(Fo^2^+2Fc^2^)/3'
_refine_ls_weighting_scheme calc
_refine_ls_wR_factor_gt 0.0781
_refine_ls_wR_factor_ref 0.0810
_reflns_number_gt 8942
_reflns_number_total 9907
_reflns_threshold_expression >2sigma(I)
_cod_data_source_file b408632e.txt
_cod_data_source_block 3
_cod_depositor_comments
;
The following automatic conversions were performed:

'_exptl_absorpt_correction_type' tag value 'multi-scans' was replaced
with 'multi-scan' value.

Automatic conversion script
Id: cif_fix_values 1646 2011-03-28 12:23:43Z adriana 
;
_cod_original_cell_volume 2876.0(11)
_cod_original_sg_symbol_H-M P-1
_cod_database_code 7000030

loop_
_symmetry_equiv_pos_as_xyz
'x, y, z'
'-x, -y, -z'

loop_
_atom_site_label
_atom_site_type_symbol
_atom_site_fract_x
_atom_site_fract_y
_atom_site_fract_z
_atom_site_U_iso_or_equiv
_atom_site_adp_type
_atom_site_occupancy
_atom_site_symmetry_multiplicity
_atom_site_calc_flag
_atom_site_refinement_flags
_atom_site_disorder_assembly
_atom_site_disorder_group
In1 In 1.07876(3) 0.708216(18) 0.359828(15) 0.01630(8) Uani 1 1 d . . .
In2 In 0.91069(3) 0.550902(17) 0.226039(14) 0.01343(7) Uani 1 1 d . . .
In3 In 0.92662(3) 0.757225(17) 0.208986(14) 0.01406(7) Uani 1 1 d . . .
Rh1 Rh 0.83009(3) 0.684744(19) 0.300900(15) 0.01178(8) Uani 1 1 d . . .
Rh2 Rh 0.32763(3) 0.159240(19) 0.249921(16) 0.01460(8) Uani 1 1 d . . .
Cl1 Cl 1.16585(9) 0.55847(6) 0.27581(5) 0.01715(19) Uani 1 1 d . . .
Cl2 Cl 0.83596(11) 0.39531(6) 0.22680(6) 0.0244(2) Uani 1 1 d . . .
Cl3 Cl 0.85198(10) 0.89402(6) 0.17849(6) 0.0229(2) Uani 1 1 d . . .
Cl4 Cl 1.18436(9) 0.80585(6) 0.25707(5) 0.01763(19) Uani 1 1 d . . .
C11' C 1.2397(4) 0.8201(3) 0.4771(2) 0.0171(8) Uani 1 1 d . . .
C12' C 1.1663(4) 0.8043(3) 0.5291(2) 0.0172(8) Uani 1 1 d . . .
C13' C 1.1534(4) 0.7107(3) 0.5285(2) 0.0185(8) Uani 1 1 d . . .
C14' C 1.2214(4) 0.6690(3) 0.4766(2) 0.0165(8) Uani 1 1 d . . .
C15 C 1.2743(4) 0.7357(3) 0.4405(2) 0.0156(8) Uani 1 1 d . . .
C111 C 1.2829(4) 0.9094(3) 0.4617(2) 0.0229(9) Uani 1 1 d . . .
H11A H 1.2160 0.9495 0.4739 0.034 Uiso 1 1 calc R . .
H11B H 1.2881 0.9019 0.4109 0.034 Uiso 1 1 calc R . .
H11C H 1.3726 0.9349 0.4905 0.034 Uiso 1 1 calc R . .
C121 C 1.1075(5) 0.8730(3) 0.5784(2) 0.0281(10) Uani 1 1 d . . .
H12A H 1.1760 0.8998 0.6211 0.042 Uiso 1 1 calc R . .
H12B H 1.0270 0.8443 0.5925 0.042 Uiso 1 1 calc R . .
H12C H 1.0811 0.9195 0.5536 0.042 Uiso 1 1 calc R . .
C131 C 1.0806(5) 0.6656(3) 0.5766(2) 0.0270(10) Uani 1 1 d . . .
H13A H 1.0488 0.6030 0.5526 0.041 Uiso 1 1 calc R . .
H13B H 1.0022 0.6958 0.5873 0.041 Uiso 1 1 calc R . .
H13C H 1.1432 0.6685 0.6212 0.041 Uiso 1 1 calc R . .
C141 C 1.2446(5) 0.5729(3) 0.4620(2) 0.0236(9) Uani 1 1 d . . .
H14A H 1.3089 0.5628 0.5019 0.035 Uiso 1 1 calc R . .
H14B H 1.2823 0.5587 0.4178 0.035 Uiso 1 1 calc R . .
H14C H 1.1577 0.5345 0.4567 0.035 Uiso 1 1 calc R . .
C151 C 1.3992(4) 0.7290(3) 0.4051(2) 0.0232(9) Uani 1 1 d . . .
H15A H 1.4813 0.7399 0.4420 0.035 Uiso 1 1 calc R . .
H15B H 1.4048 0.7735 0.3759 0.035 Uiso 1 1 calc R . .
H15C H 1.3924 0.6692 0.3747 0.035 Uiso 1 1 calc R . .
C21 C 0.8030(4) 0.5479(3) 0.0770(2) 0.0201(9) Uani 1 1 d . . .
C22 C 0.8064(4) 0.6342(3) 0.0689(2) 0.0190(8) Uani 1 1 d . . .
C23 C 0.9471(4) 0.6776(3) 0.0879(2) 0.0182(8) Uani 1 1 d . . .
C24 C 1.0281(4) 0.6123(3) 0.1054(2) 0.0169(8) Uani 1 1 d . . .
C25 C 0.9417(4) 0.5324(3) 0.1019(2) 0.0185(8) Uani 1 1 d . . .
C211 C 0.6773(4) 0.4790(3) 0.0624(2) 0.0267(10) Uani 1 1 d . . .
H21A H 0.5964 0.5091 0.0665 0.040 Uiso 1 1 calc R . .
H21B H 0.6864 0.4412 0.0972 0.040 Uiso 1 1 calc R . .
H21C H 0.6678 0.4419 0.0140 0.040 Uiso 1 1 calc R . .
C221 C 0.6880(4) 0.6782(3) 0.0414(2) 0.0263(10) Uani 1 1 d . . .
H22A H 0.6844 0.6751 -0.0098 0.040 Uiso 1 1 calc R . .
H22B H 0.7000 0.7408 0.0671 0.040 Uiso 1 1 calc R . .
H22C H 0.6027 0.6473 0.0490 0.040 Uiso 1 1 calc R . .
C231 C 1.0023(5) 0.7547(3) 0.0583(2) 0.0242(9) Uani 1 1 d . . .
H23A H 1.0920 0.7817 0.0864 0.036 Uiso 1 1 calc R . .
H23B H 0.9395 0.7994 0.0612 0.036 Uiso 1 1 calc R . .
H23C H 1.0111 0.7328 0.0083 0.036 Uiso 1 1 calc R . .
C241 C 1.1805(4) 0.6205(3) 0.1132(2) 0.0216(9) Uani 1 1 d . . .
H24A H 1.2054 0.5850 0.0701 0.032 Uiso 1 1 calc R . .
H24B H 1.2175 0.5985 0.1550 0.032 Uiso 1 1 calc R . .
H24C H 1.2182 0.6832 0.1194 0.032 Uiso 1 1 calc R . .
C251 C 0.9914(5) 0.4420(3) 0.0886(2) 0.0251(9) Uani 1 1 d . . .
H25A H 1.0167 0.4290 0.0410 0.038 Uiso 1 1 calc R . .
H25B H 0.9186 0.3959 0.0912 0.038 Uiso 1 1 calc R . .
H25C H 1.0712 0.4427 0.1248 0.038 Uiso 1 1 calc R . .
C31 C 0.6913(4) 0.7765(3) 0.3438(2) 0.0190(8) Uani 1 1 d . . .
C32 C 0.7330(4) 0.7254(3) 0.3946(2) 0.0218(9) Uani 1 1 d . . .
C33 C 0.6857(4) 0.6329(3) 0.3628(2) 0.0250(10) Uani 1 1 d . . .
C34 C 0.6150(4) 0.6271(3) 0.2922(2) 0.0214(9) Uani 1 1 d . . .
C35 C 0.6184(4) 0.7157(3) 0.2800(2) 0.0170(8) Uani 1 1 d . . .
C311 C 0.7042(5) 0.8767(3) 0.3565(3) 0.0352(12) Uani 1 1 d . . .
H31A H 0.6218 0.8969 0.3723 0.053 Uiso 1 1 calc R . .
H31B H 0.7154 0.8950 0.3121 0.053 Uiso 1 1 calc R . .
H31C H 0.7839 0.9032 0.3935 0.053 Uiso 1 1 calc R . .
C321 C 0.7973(5) 0.7638(4) 0.4711(2) 0.0441(14) Uani 1 1 d . . .
H32A H 0.8519 0.8215 0.4749 0.066 Uiso 1 1 calc R . .
H32B H 0.8563 0.7229 0.4881 0.066 Uiso 1 1 calc R . .
H32C H 0.7258 0.7721 0.5004 0.066 Uiso 1 1 calc R . .
C331 C 0.6945(6) 0.5587(4) 0.4016(3) 0.0490(15) Uani 1 1 d . . .
H33A H 0.6166 0.5541 0.4265 0.073 Uiso 1 1 calc R . .
H33B H 0.7795 0.5710 0.4365 0.073 Uiso 1 1 calc R . .
H33C H 0.6932 0.5024 0.3672 0.073 Uiso 1 1 calc R . .
C341 C 0.5346(5) 0.5442(3) 0.2420(3) 0.0412(14) Uani 1 1 d . . .
H34A H 0.5820 0.4927 0.2465 0.062 Uiso 1 1 calc R . .
H34B H 0.5260 0.5518 0.1927 0.062 Uiso 1 1 calc R . .
H34C H 0.4435 0.5343 0.2543 0.062 Uiso 1 1 calc R . .
C351 C 0.5426(5) 0.7411(4) 0.2161(2) 0.0320(11) Uani 1 1 d . . .
H35A H 0.5295 0.6908 0.1746 0.048 Uiso 1 1 calc R . .
H35B H 0.5953 0.7927 0.2060 0.048 Uiso 1 1 calc R . .
H35C H 0.4536 0.7563 0.2258 0.048 Uiso 1 1 calc R . .
C41 C 0.3370(4) 0.1580(3) 0.3627(2) 0.0208(9) Uani 1 1 d . . .
C42 C 0.2035(4) 0.1203(3) 0.3244(2) 0.0176(8) Uani 1 1 d . . .
C43 C 0.1457(4) 0.1878(3) 0.2941(2) 0.0196(8) Uani 1 1 d . . .
C44 C 0.2418(5) 0.2670(3) 0.3138(2) 0.0232(9) Uani 1 1 d . . .
C45 C 0.3606(5) 0.2482(3) 0.3559(2) 0.0242(9) Uani 1 1 d . . .
C411 C 0.4335(5) 0.1107(3) 0.4039(2) 0.0297(10) Uani 1 1 d . . .
H41A H 0.5273 0.1394 0.4082 0.045 Uiso 1 1 calc R . .
H41B H 0.4252 0.0481 0.3786 0.045 Uiso 1 1 calc R . .
H41C H 0.4109 0.1138 0.4517 0.045 Uiso 1 1 calc R . .
C421 C 0.1368(5) 0.0284(3) 0.3201(2) 0.0251(9) Uani 1 1 d . . .
H42A H 0.1019 0.0262 0.3644 0.038 Uiso 1 1 calc R . .
H42B H 0.2034 -0.0135 0.3135 0.038 Uiso 1 1 calc R . .
H42C H 0.0610 0.0119 0.2794 0.038 Uiso 1 1 calc R . .
C431 C 0.0052(4) 0.1773(3) 0.2507(2) 0.0278(10) Uani 1 1 d . . .
H43A H -0.0231 0.1146 0.2262 0.042 Uiso 1 1 calc R . .
H43B H 0.0061 0.2142 0.2152 0.042 Uiso 1 1 calc R . .
H43C H -0.0591 0.1964 0.2824 0.042 Uiso 1 1 calc R . .
C441 C 0.2195(6) 0.3540(3) 0.2961(3) 0.0361(12) Uani 1 1 d . . .
H44A H 0.1556 0.3437 0.2508 0.054 Uiso 1 1 calc R . .
H44B H 0.3067 0.3856 0.2916 0.054 Uiso 1 1 calc R . .
H44C H 0.1814 0.3900 0.3342 0.054 Uiso 1 1 calc R . .
C451 C 0.4834(5) 0.3147(3) 0.3906(3) 0.0413(13) Uani 1 1 d . . .
H45A H 0.4668 0.3495 0.4360 0.062 Uiso 1 1 calc R . .
H45B H 0.5016 0.3548 0.3590 0.062 Uiso 1 1 calc R . .
H45C H 0.5623 0.2835 0.3996 0.062 Uiso 1 1 calc R . .
C51 C 0.4416(5) 0.0620(3) 0.1951(2) 0.0251(10) Uani 1 1 d . . .
C52 C 0.3110(4) 0.0563(3) 0.1526(2) 0.0220(9) Uani 1 1 d . . .
C53 C 0.3000(4) 0.1403(3) 0.1338(2) 0.0224(9) Uani 1 1 d . . .
C54 C 0.4235(4) 0.1989(3) 0.1660(2) 0.0229(9) Uani 1 1 d . . .
C55 C 0.5115(4) 0.1501(3) 0.2037(2) 0.0253(10) Uani 1 1 d . . .
C511 C 0.4997(6) -0.0119(3) 0.2242(3) 0.0389(13) Uani 1 1 d . . .
H51A H 0.4252 -0.0532 0.2320 0.058 Uiso 1 1 calc R . .
H51B H 0.5614 0.0135 0.2697 0.058 Uiso 1 1 calc R . .
H51C H 0.5501 -0.0441 0.1900 0.058 Uiso 1 1 calc R . .
C521 C 0.2045(6) -0.0248(3) 0.1288(3) 0.0372(12) Uani 1 1 d . . .
H52A H 0.2181 -0.0598 0.0828 0.056 Uiso 1 1 calc R . .
H52B H 0.1136 -0.0062 0.1235 0.056 Uiso 1 1 calc R . .
H52C H 0.2125 -0.0614 0.1645 0.056 Uiso 1 1 calc R . .
C531 C 0.1820(5) 0.1626(4) 0.0863(3) 0.0328(11) Uani 1 1 d . . .
H53A H 0.1752 0.2264 0.1008 0.049 Uiso 1 1 calc R . .
H53B H 0.0974 0.1276 0.0905 0.049 Uiso 1 1 calc R . .
H53C H 0.1964 0.1485 0.0365 0.049 Uiso 1 1 calc R . .
C541 C 0.4569(5) 0.2932(3) 0.1584(3) 0.0346(11) Uani 1 1 d . . .
H54A H 0.5287 0.3255 0.1980 0.052 Uiso 1 1 calc R . .
H54B H 0.3751 0.3230 0.1592 0.052 Uiso 1 1 calc R . .
H54C H 0.4888 0.2927 0.1129 0.052 Uiso 1 1 calc R . .
C551 C 0.6525(5) 0.1841(4) 0.2440(3) 0.0437(14) Uani 1 1 d . . .
H55A H 0.7189 0.1584 0.2163 0.066 Uiso 1 1 calc R . .
H55B H 0.6630 0.1668 0.2901 0.066 Uiso 1 1 calc R . .
H55C H 0.6682 0.2493 0.2520 0.066 Uiso 1 1 calc R . .
O1 O 0.7631(14) 0.1668(10) 0.0667(7) 0.061(5) Uiso 0.325(11) 1 d P A 1
O1' O 0.7780(5) 0.0967(3) 0.0783(2) 0.0273(16) Uiso 0.675(11) 1 d P A 2
O2 O 0.3778(7) -0.2007(3) -0.0009(3) 0.093(2) Uani 1 1 d . . .

loop_
_atom_site_aniso_label
_atom_site_aniso_U_11
_atom_site_aniso_U_22
_atom_site_aniso_U_33
_atom_site_aniso_U_23
_atom_site_aniso_U_13
_atom_site_aniso_U_12
In1 0.00946(14) 0.01756(14) 0.02036(15) 0.00253(11) 0.00004(11) 0.00205(11)
In2 0.01235(14) 0.01119(13) 0.01695(14) 0.00343(10) 0.00316(10) 0.00118(10)
In3 0.01307(14) 0.01267(14) 0.01755(14) 0.00566(11) 0.00351(10) 0.00109(10)
Rh1 0.00799(14) 0.01213(15) 0.01592(15) 0.00429(11) 0.00251(11) 0.00167(11)
Rh2 0.01114(15) 0.01198(15) 0.02066(16) 0.00616(12) -0.00018(12) 0.00064(11)
Cl1 0.0139(4) 0.0168(4) 0.0205(5) 0.0030(4) 0.0019(4) 0.0051(4)
Cl2 0.0247(5) 0.0143(5) 0.0342(6) 0.0085(4) 0.0048(4) -0.0027(4)
Cl3 0.0212(5) 0.0175(5) 0.0324(6) 0.0113(4) 0.0034(4) 0.0049(4)
Cl4 0.0129(4) 0.0171(5) 0.0216(5) 0.0035(4) 0.0018(4) -0.0006(4)
C11 0.0144(19) 0.019(2) 0.0158(19) 0.0036(16) -0.0016(15) -0.0003(16)
C12 0.0164(19) 0.019(2) 0.0145(19) 0.0021(16) 0.0009(15) 0.0031(16)
C13 0.0154(19) 0.023(2) 0.0159(19) 0.0055(16) -0.0009(15) -0.0009(16)
C14 0.0157(19) 0.018(2) 0.0133(18) 0.0025(15) -0.0048(15) 0.0022(15)
C15 0.0121(18) 0.022(2) 0.0122(18) 0.0033(15) 0.0005(15) 0.0010(15)
C111 0.026(2) 0.018(2) 0.023(2) 0.0089(17) -0.0007(17) -0.0016(17)
C121 0.027(2) 0.030(2) 0.025(2) 0.0005(19) 0.0054(19) 0.0065(19)
C131 0.029(2) 0.030(2) 0.025(2) 0.0129(19) 0.0081(19) 0.0012(19)
C141 0.031(2) 0.017(2) 0.021(2) 0.0062(17) -0.0030(18) 0.0038(18)
C151 0.0107(19) 0.034(2) 0.022(2) 0.0028(18) -0.0005(16) 0.0024(17)
C21 0.023(2) 0.019(2) 0.0140(19) 0.0009(16) -0.0006(16) -0.0034(17)
C22 0.019(2) 0.023(2) 0.0142(19) 0.0041(16) 0.0001(16) 0.0003(17)
C23 0.019(2) 0.018(2) 0.0164(19) 0.0051(16) 0.0003(16) -0.0017(16)
C24 0.020(2) 0.019(2) 0.0107(18) 0.0015(15) 0.0024(15) 0.0017(16)
C25 0.023(2) 0.018(2) 0.0132(19) 0.0003(15) 0.0037(16) 0.0021(17)
C211 0.023(2) 0.029(2) 0.023(2) 0.0033(18) -0.0007(18) -0.0062(19)
C221 0.021(2) 0.031(2) 0.025(2) 0.0091(19) -0.0033(18) 0.0019(19)
C231 0.031(2) 0.021(2) 0.021(2) 0.0070(17) 0.0044(18) 0.0008(18)
C241 0.019(2) 0.022(2) 0.023(2) 0.0019(17) 0.0056(17) 0.0022(17)
C251 0.035(3) 0.017(2) 0.023(2) 0.0012(17) 0.0080(19) 0.0014(18)
C31 0.0101(18) 0.017(2) 0.029(2) 0.0003(17) 0.0063(16) 0.0029(15)
C32 0.0117(19) 0.037(2) 0.018(2) 0.0050(18) 0.0057(16) 0.0076(18)
C33 0.016(2) 0.031(2) 0.038(3) 0.020(2) 0.0143(18) 0.0103(18)
C34 0.0098(19) 0.017(2) 0.036(2) 0.0021(18) 0.0095(17) -0.0003(16)
C35 0.0086(18) 0.022(2) 0.023(2) 0.0062(17) 0.0063(15) 0.0057(15)
C311 0.029(3) 0.019(2) 0.057(3) 0.000(2) 0.017(2) 0.0050(19)
C321 0.025(3) 0.083(4) 0.023(2) 0.002(3) 0.007(2) 0.017(3)
C331 0.044(3) 0.056(4) 0.074(4) 0.052(3) 0.035(3) 0.024(3)
C341 0.015(2) 0.026(3) 0.072(4) -0.014(2) 0.016(2) -0.0072(19)
C351 0.018(2) 0.054(3) 0.030(2) 0.017(2) 0.0055(18) 0.015(2)
C41 0.023(2) 0.023(2) 0.016(2) 0.0047(17) 0.0009(16) 0.0052(17)
C42 0.019(2) 0.0167(19) 0.018(2) 0.0022(16) 0.0048(16) 0.0058(16)
C43 0.020(2) 0.021(2) 0.019(2) 0.0035(16) 0.0056(16) 0.0081(17)
C44 0.029(2) 0.017(2) 0.024(2) 0.0016(17) 0.0067(18) 0.0072(18)
C45 0.028(2) 0.018(2) 0.021(2) -0.0013(17) -0.0026(18) -0.0004(18)
C411 0.029(2) 0.037(3) 0.025(2) 0.013(2) -0.0016(19) 0.011(2)
C421 0.029(2) 0.020(2) 0.028(2) 0.0073(18) 0.0124(19) 0.0012(18)
C431 0.018(2) 0.040(3) 0.028(2) 0.009(2) 0.0033(18) 0.0110(19)
C441 0.046(3) 0.020(2) 0.046(3) 0.010(2) 0.012(2) 0.012(2)
C451 0.037(3) 0.033(3) 0.042(3) -0.004(2) -0.004(2) -0.010(2)
C51 0.029(2) 0.027(2) 0.029(2) 0.0139(19) 0.0199(19) 0.0128(19)
C52 0.027(2) 0.020(2) 0.021(2) 0.0043(17) 0.0126(17) 0.0029(18)
C53 0.019(2) 0.023(2) 0.027(2) 0.0096(18) 0.0055(17) 0.0015(17)
C54 0.017(2) 0.025(2) 0.028(2) 0.0110(18) 0.0037(17) -0.0015(17)
C55 0.015(2) 0.034(2) 0.032(2) 0.016(2) 0.0082(18) 0.0053(18)
C511 0.047(3) 0.037(3) 0.052(3) 0.026(2) 0.030(3) 0.029(2)
C521 0.052(3) 0.025(2) 0.031(3) -0.002(2) 0.014(2) -0.011(2)
C531 0.023(2) 0.047(3) 0.027(2) 0.014(2) -0.0032(19) 0.001(2)
C541 0.037(3) 0.028(2) 0.040(3) 0.020(2) 0.002(2) -0.007(2)
C551 0.013(2) 0.072(4) 0.054(3) 0.034(3) 0.004(2) 0.001(2)
O2 0.152(5) 0.047(3) 0.104(4) 0.009(3) 0.099(4) 0.035(3)

loop_
_atom_type_symbol
_atom_type_description
_atom_type_scat_dispersion_real
_atom_type_scat_dispersion_imag
_atom_type_scat_source
C C 0.0033 0.0016 'International Tables Vol C Tables 4.2.6.8 and 6.1.1.4'
H H 0.0000 0.0000 'International Tables Vol C Tables 4.2.6.8 and 6.1.1.4'
O O 0.0106 0.0060 'International Tables Vol C Tables 4.2.6.8 and 6.1.1.4'
Cl Cl 0.1484 0.1585 'International Tables Vol C Tables 4.2.6.8 and 6.1.1.4'
Rh Rh -1.1178 0.9187 'International Tables Vol C Tables 4.2.6.8 and 6.1.1.4'
In In -0.7276 1.3100 'International Tables Vol C Tables 4.2.6.8 and 6.1.1.4'

loop_
_geom_angle_atom_site_label_1
_geom_angle_atom_site_label_2
_geom_angle_atom_site_label_3
_geom_angle
_geom_angle_site_symmetry_1
_geom_angle_site_symmetry_3
_geom_angle_publ_flag
C15 In1 Rh1 163.86(10) . . ?
C15 In1 C14 32.62(13) . . ?
Rh1 In1 C14 135.80(9) . . ?
C15 In1 Cl1 92.19(10) . . ?
Rh1 In1 Cl1 99.15(2) . . ?
C14 In1 Cl1 87.95(9) . . ?
C15 In1 In2 139.95(10) . . ?
Rh1 In1 In2 50.043(11) . . ?
C14 In1 In2 121.47(8) . . ?
Cl1 In1 In2 49.11(2) . . ?
C15 In1 In3 143.60(10) . . ?
Rh1 In1 In3 48.737(10) . . ?
C14 In1 In3 175.07(9) . . ?
Cl1 In1 In3 89.21(2) . . ?
In2 In1 In3 58.898(16) . . ?
C25 In2 Cl2 99.45(10) . . ?
C25 In2 Rh1 126.31(9) . . ?
Cl2 In2 Rh1 124.33(3) . . ?
C25 In2 Cl1 94.69(10) . . ?
Cl2 In2 Cl1 98.72(3) . . ?
Rh1 In2 Cl1 106.19(2) . . ?
C25 In2 In3 79.39(9) . . ?
Cl2 In2 In3 165.11(3) . . ?
Rh1 In2 In3 50.096(14) . . ?
Cl1 In2 In3 96.17(2) . . ?
C25 In2 In1 125.32(10) . . ?
Cl2 In2 In1 127.68(3) . . ?
Rh1 In2 In1 49.662(15) . . ?
Cl1 In2 In1 56.53(2) . . ?
In3 In2 In1 61.777(15) . . ?
C23 In3 Cl3 98.32(10) . . ?
C23 In3 Rh1 124.84(9) . . ?
Cl3 In3 Rh1 122.52(3) . . ?
C23 In3 Cl4 97.27(10) . . ?
Cl3 In3 Cl4 102.46(3) . . ?
Rh1 In3 Cl4 106.84(3) . . ?
C23 In3 In2 78.19(9) . . ?
Cl3 In3 In2 159.46(3) . . ?
Rh1 In3 In2 50.220(10) . . ?
Cl4 In3 In2 98.06(2) . . ?
C23 In3 In1 123.74(9) . . ?
Cl3 In3 In1 134.08(3) . . ?
Rh1 In3 In1 48.491(15) . . ?
Cl4 In3 In1 58.54(2) . . ?
In2 In3 In1 59.325(9) . . ?
C32 Rh1 C33 38.09(17) . . ?
C32 Rh1 C34 63.27(16) . . ?
C33 Rh1 C34 37.74(16) . . ?
C32 Rh1 C31 37.74(16) . . ?
C33 Rh1 C31 63.40(16) . . ?
C34 Rh1 C31 63.22(15) . . ?
C32 Rh1 C35 63.23(15) . . ?
C33 Rh1 C35 63.32(15) . . ?
C34 Rh1 C35 37.82(15) . . ?
C31 Rh1 C35 37.81(14) . . ?
C32 Rh1 In1 100.61(10) . . ?
C33 Rh1 In1 114.93(12) . . ?
C34 Rh1 In1 151.22(12) . . ?
C31 Rh1 In1 119.55(10) . . ?
C35 Rh1 In1 157.07(10) . . ?
C32 Rh1 In3 137.66(12) . . ?
C33 Rh1 In3 161.53(11) . . ?
C34 Rh1 In3 125.53(12) . . ?
C31 Rh1 In3 104.15(11) . . ?
C35 Rh1 In3 98.37(11) . . ?
In1 Rh1 In3 82.772(17) . . ?
C32 Rh1 In2 142.65(12) . . ?
C33 Rh1 In2 107.41(12) . . ?
C34 Rh1 In2 98.30(10) . . ?
C31 Rh1 In2 159.97(10) . . ?
C35 Rh1 In2 122.54(10) . . ?
In1 Rh1 In2 80.295(16) . . ?
In3 Rh1 In2 79.684(19) . . ?
C55 Rh2 C54 38.57(16) . . ?
C55 Rh2 C43 171.80(16) . . ?
C54 Rh2 C43 134.87(15) . . ?
C55 Rh2 C42 148.72(15) . . ?
C54 Rh2 C42 171.68(15) . . ?
C43 Rh2 C42 38.41(15) . . ?
C55 Rh2 C52 64.17(17) . . ?
C54 Rh2 C52 64.39(16) . . ?
C43 Rh2 C52 119.75(16) . . ?
C42 Rh2 C52 113.05(15) . . ?
C55 Rh2 C51 38.43(17) . . ?
C54 Rh2 C51 64.42(16) . . ?
C43 Rh2 C51 149.01(17) . . ?
C42 Rh2 C51 119.02(15) . . ?
C52 Rh2 C51 38.08(17) . . ?
C55 Rh2 C41 119.21(16) . . ?
C54 Rh2 C41 149.17(16) . . ?
C43 Rh2 C41 64.06(15) . . ?
C42 Rh2 C41 38.30(15) . . ?
C52 Rh2 C41 134.24(16) . . ?
C51 Rh2 C41 113.04(16) . . ?
C55 Rh2 C53 64.14(16) . . ?
C54 Rh2 C53 38.39(15) . . ?
C43 Rh2 C53 113.84(15) . . ?
C42 Rh2 C53 134.71(15) . . ?
C52 Rh2 C53 38.27(15) . . ?
C51 Rh2 C53 63.90(16) . . ?
C41 Rh2 C53 171.22(16) . . ?
C55 Rh2 C45 113.55(17) . . ?
C54 Rh2 C45 119.83(17) . . ?
C43 Rh2 C45 63.77(16) . . ?
C42 Rh2 C45 63.95(16) . . ?
C52 Rh2 C45 171.07(16) . . ?
C51 Rh2 C45 134.75(17) . . ?
C41 Rh2 C45 38.17(16) . . ?
C53 Rh2 C45 149.82(16) . . ?
C55 Rh2 C44 135.04(17) . . ?
C54 Rh2 C44 113.73(16) . . ?
C43 Rh2 C44 38.05(16) . . ?
C42 Rh2 C44 64.04(15) . . ?
C52 Rh2 C44 149.58(16) . . ?
C51 Rh2 C44 171.69(17) . . ?
C41 Rh2 C44 63.97(16) . . ?
C53 Rh2 C44 120.25(16) . . ?
C45 Rh2 C44 38.12(16) . . ?
In2 Cl1 In1 74.36(3) . . ?
C12 C11 C15 108.5(3) . . ?
C12 C11 C111 126.6(4) . . ?
C15 C11 C111 124.9(4) . . ?
C11 C12 C13 108.8(3) . . ?
C11 C12 C121 126.0(4) . . ?
C13 C12 C121 125.1(4) . . ?
C14 C13 C12 108.6(4) . . ?
C14 C13 C131 125.6(4) . . ?
C12 C13 C131 125.9(4) . . ?
C13 C14 C15 108.3(3) . . ?
C13 C14 C141 126.5(4) . . ?
C15 C14 C141 125.1(4) . . ?
C13 C14 In1 99.6(2) . . ?
C15 C14 In1 56.64(19) . . ?
C141 C14 In1 111.0(2) . . ?
C11 C15 C14 105.8(3) . . ?
C11 C15 C151 122.9(4) . . ?
C14 C15 C151 123.6(4) . . ?
C11 C15 In1 92.3(2) . . ?
C14 C15 In1 90.7(2) . . ?
C151 C15 In1 112.2(2) . . ?
C22 C21 C25 108.9(4) . . ?
C22 C21 C211 126.3(4) . . ?
C25 C21 C211 124.9(4) . . ?
C21 C22 C23 108.7(4) . . ?
C21 C22 C221 127.2(4) . . ?
C23 C22 C221 124.0(4) . . ?
C24 C23 C22 106.7(3) . . ?
C24 C23 C231 122.4(4) . . ?
C22 C23 C231 124.0(4) . . ?
C24 C23 In3 100.0(2) . . ?
C22 C23 In3 95.5(2) . . ?
C231 C23 In3 100.4(2) . . ?
C25 C24 C23 109.1(3) . . ?
C25 C24 C241 124.6(4) . . ?
C23 C24 C241 125.4(4) . . ?
C24 C25 C21 106.5(3) . . ?
C24 C25 C251 122.0(4) . . ?
C21 C25 C251 124.6(4) . . ?
C24 C25 In2 101.0(2) . . ?
C21 C25 In2 93.7(2) . . ?
C251 C25 In2 101.3(3) . . ?
C32 C31 C35 107.9(4) . . ?
C32 C31 C311 126.9(4) . . ?
C35 C31 C311 124.8(4) . . ?
C32 C31 Rh1 70.5(2) . . ?
C35 C31 Rh1 71.2(2) . . ?
C311 C31 Rh1 129.6(3) . . ?
C31 C32 C33 108.3(4) . . ?
C31 C32 C321 124.9(4) . . ?
C33 C32 C321 126.3(4) . . ?
C31 C32 Rh1 71.7(2) . . ?
C33 C32 Rh1 71.1(2) . . ?
C321 C32 Rh1 129.4(3) . . ?
C34 C33 C32 107.8(4) . . ?
C34 C33 C331 126.9(5) . . ?
C32 C33 C331 124.8(5) . . ?
C34 C33 Rh1 71.5(2) . . ?
C32 C33 Rh1 70.8(2) . . ?
C331 C33 Rh1 129.2(3) . . ?
C33 C34 C35 108.2(4) . . ?
C33 C34 C341 126.2(4) . . ?
C35 C34 C341 125.1(4) . . ?
C33 C34 Rh1 70.7(2) . . ?
C35 C34 Rh1 71.3(2) . . ?
C341 C34 Rh1 129.5(3) . . ?
C34 C35 C31 107.8(4) . . ?
C34 C35 C351 125.7(4) . . ?
C31 C35 C351 126.0(4) . . ?
C34 C35 Rh1 70.9(2) . . ?
C31 C35 Rh1 71.0(2) . . ?
C351 C35 Rh1 130.1(3) . . ?
C45 C41 C42 107.8(3) . . ?
C45 C41 C411 126.5(4) . . ?
C42 C41 C411 125.6(4) . . ?
C45 C41 Rh2 71.1(2) . . ?
C42 C41 Rh2 70.6(2) . . ?
C411 C41 Rh2 124.7(3) . . ?
C41 C42 C43 107.7(4) . . ?
C41 C42 C421 125.3(4) . . ?
C43 C42 C421 126.9(4) . . ?
C41 C42 Rh2 71.1(2) . . ?
C43 C42 Rh2 70.7(2) . . ?
C421 C42 Rh2 125.5(3) . . ?
C44 C43 C42 108.6(4) . . ?
C44 C43 C431 125.9(4) . . ?
C42 C43 C431 125.5(4) . . ?
C44 C43 Rh2 71.8(2) . . ?
C42 C43 Rh2 70.9(2) . . ?
C431 C43 Rh2 124.7(3) . . ?
C43 C44 C45 107.5(4) . . ?
C43 C44 C441 125.9(4) . . ?
C45 C44 C441 126.6(4) . . ?
C43 C44 Rh2 70.1(2) . . ?
C45 C44 Rh2 70.6(2) . . ?
C441 C44 Rh2 126.5(3) . . ?
C41 C45 C44 108.4(4) . . ?
C41 C45 C451 126.5(4) . . ?
C44 C45 C451 124.9(4) . . ?
C41 C45 Rh2 70.8(2) . . ?
C44 C45 Rh2 71.3(2) . . ?
C451 C45 Rh2 127.0(4) . . ?
C52 C51 C55 108.1(4) . . ?
C52 C51 C511 126.6(4) . . ?
C55 C51 C511 125.3(4) . . ?
C52 C51 Rh2 70.9(2) . . ?
C55 C51 Rh2 70.4(2) . . ?
C511 C51 Rh2 125.9(3) . . ?
C51 C52 C53 108.1(4) . . ?
C51 C52 C521 126.3(4) . . ?
C53 C52 C521 125.6(4) . . ?
C51 C52 Rh2 71.0(2) . . ?
C53 C52 Rh2 71.0(2) . . ?
C521 C52 Rh2 125.5(3) . . ?
C52 C53 C54 108.1(4) . . ?
C52 C53 C531 126.2(4) . . ?
C54 C53 C531 125.6(4) . . ?
C52 C53 Rh2 70.7(2) . . ?
C54 C53 Rh2 70.2(2) . . ?
C531 C53 Rh2 126.5(3) . . ?
C53 C54 C55 107.6(4) . . ?
C53 C54 C541 125.9(4) . . ?
C55 C54 C541 126.4(4) . . ?
C53 C54 Rh2 71.4(2) . . ?
C55 C54 Rh2 70.7(2) . . ?
C541 C54 Rh2 125.6(3) . . ?
C51 C55 C54 108.1(4) . . ?
C51 C55 C551 125.6(4) . . ?
C54 C55 C551 126.3(4) . . ?
C51 C55 Rh2 71.2(2) . . ?
C54 C55 Rh2 70.7(2) . . ?
C551 C55 Rh2 124.6(4) . . ?

loop_
_geom_bond_atom_site_label_1
_geom_bond_atom_site_label_2
_geom_bond_distance
_geom_bond_site_symmetry_2
_geom_bond_publ_flag
In1 C15 2.259(4) . ?
In1 Rh1 2.5351(6) . ?
In1 C14 2.705(4) . ?
In1 Cl1 2.8396(10) . ?
In1 In2 3.2782(6) . ?
In1 In3 3.3584(7) . ?
In2 C25 2.436(4) . ?
In2 Cl2 2.4476(11) . ?
In2 Rh1 2.5493(5) . ?
In2 Cl1 2.5734(11) . ?
In2 In3 3.2636(8) . ?
In3 C23 2.466(4) . ?
In3 Cl3 2.4672(11) . ?
In3 Rh1 2.5447(5) . ?
In3 Cl4 2.5849(11) . ?
Rh1 C32 2.197(4) . ?
Rh1 C33 2.201(4) . ?
Rh1 C34 2.211(4) . ?
Rh1 C31 2.214(4) . ?
Rh1 C35 2.217(4) . ?
Rh2 C55 2.167(4) . ?
Rh2 C54 2.168(4) . ?
Rh2 C43 2.171(4) . ?
Rh2 C42 2.175(4) . ?
Rh2 C52 2.178(4) . ?
Rh2 C51 2.179(4) . ?
Rh2 C41 2.181(4) . ?
Rh2 C53 2.183(4) . ?
Rh2 C45 2.185(4) . ?
Rh2 C44 2.194(4) . ?
C11 C12 1.380(6) . ?
C11 C15 1.453(5) . ?
C11 C111 1.504(6) . ?
C12 C13 1.436(6) . ?
C12 C121 1.505(6) . ?
C13 C14 1.385(6) . ?
C13 C131 1.501(6) . ?
C14 C15 1.458(6) . ?
C14 C141 1.504(5) . ?
C15 C151 1.515(6) . ?
C21 C22 1.373(6) . ?
C21 C25 1.461(6) . ?
C21 C211 1.513(6) . ?
C22 C23 1.454(6) . ?
C22 C221 1.510(6) . ?
C23 C24 1.420(6) . ?
C23 C231 1.515(6) . ?
C24 C25 1.416(6) . ?
C24 C241 1.499(6) . ?
C25 C251 1.516(6) . ?
C31 C32 1.427(6) . ?
C31 C35 1.435(6) . ?
C31 C311 1.506(6) . ?
C32 C33 1.435(6) . ?
C32 C321 1.498(6) . ?
C33 C34 1.427(6) . ?
C33 C331 1.499(6) . ?
C34 C35 1.435(6) . ?
C34 C341 1.510(6) . ?
C35 C351 1.498(6) . ?
C41 C45 1.428(6) . ?
C41 C42 1.429(6) . ?
C41 C411 1.503(6) . ?
C42 C43 1.430(6) . ?
C42 C421 1.487(6) . ?
C43 C44 1.423(6) . ?
C43 C431 1.502(6) . ?
C44 C45 1.430(6) . ?
C44 C441 1.484(6) . ?
C45 C451 1.493(6) . ?
C51 C52 1.421(6) . ?
C51 C55 1.431(6) . ?
C51 C511 1.506(6) . ?
C52 C53 1.430(6) . ?
C52 C521 1.504(6) . ?
C53 C54 1.431(6) . ?
C53 C531 1.501(6) . ?
C54 C55 1.432(6) . ?
C54 C541 1.504(6) . ?
C55 C551 1.492(6) . ?

loop_
_geom_torsion_atom_site_label_1
_geom_torsion_atom_site_label_2
_geom_torsion_atom_site_label_3
_geom_torsion_atom_site_label_4
_geom_torsion
_geom_torsion_site_symmetry_1
_geom_torsion_site_symmetry_2
_geom_torsion_site_symmetry_3
_geom_torsion_site_symmetry_4
_geom_torsion_publ_flag
C15 In1 In2 C25 -87.53(19) . . . . ?
Rh1 In1 In2 C25 110.51(12) . . . . ?
C14 In1 In2 C25 -123.78(15) . . . . ?
Cl1 In1 In2 C25 -69.61(12) . . . . ?
In3 In1 In2 C25 50.47(12) . . . . ?
C15 In1 In2 Cl2 55.76(16) . . . . ?
Rh1 In1 In2 Cl2 -106.20(4) . . . . ?
C14 In1 In2 Cl2 19.51(11) . . . . ?
Cl1 In1 In2 Cl2 73.68(4) . . . . ?
In3 In1 In2 Cl2 -166.24(4) . . . . ?
C15 In1 In2 Rh1 161.96(16) . . . . ?
C14 In1 In2 Rh1 125.72(10) . . . . ?
Cl1 In1 In2 Rh1 179.88(3) . . . . ?
In3 In1 In2 Rh1 -60.041(13) . . . . ?
C15 In1 In2 Cl1 -17.92(16) . . . . ?
Rh1 In1 In2 Cl1 -179.88(3) . . . . ?
C14 In1 In2 Cl1 -54.17(11) . . . . ?
In3 In1 In2 Cl1 120.08(3) . . . . ?
C15 In1 In2 In3 -138.00(16) . . . . ?
Rh1 In1 In2 In3 60.041(13) . . . . ?
C14 In1 In2 In3 -174.24(10) . . . . ?
Cl1 In1 In2 In3 -120.08(3) . . . . ?
C25 In2 In3 C23 1.42(14) . . . . ?
Cl2 In2 In3 C23 -85.47(15) . . . . ?
Rh1 In2 In3 C23 -158.98(10) . . . . ?
Cl1 In2 In3 C23 95.05(10) . . . . ?
In1 In2 In3 C23 141.61(10) . . . . ?
C25 In2 In3 Cl3 83.58(13) . . . . ?
Cl2 In2 In3 Cl3 -3.31(14) . . . . ?
Rh1 In2 In3 Cl3 -76.81(8) . . . . ?
Cl1 In2 In3 Cl3 177.22(8) . . . . ?
In1 In2 In3 Cl3 -136.23(8) . . . . ?
C25 In2 In3 Rh1 160.39(10) . . . . ?
Cl2 In2 In3 Rh1 73.51(11) . . . . ?
Cl1 In2 In3 Rh1 -105.97(3) . . . . ?
In1 In2 In3 Rh1 -59.415(19) . . . . ?
C25 In2 In3 Cl4 -94.38(10) . . . . ?
Cl2 In2 In3 Cl4 178.74(11) . . . . ?
Rh1 In2 In3 Cl4 105.23(3) . . . . ?
Cl1 In2 In3 Cl4 -0.74(3) . . . . ?
In1 In2 In3 Cl4 45.82(2) . . . . ?
C25 In2 In3 In1 -140.19(10) . . . . ?
Cl2 In2 In3 In1 132.92(11) . . . . ?
Rh1 In2 In3 In1 59.415(19) . . . . ?
Cl1 In2 In3 In1 -46.55(2) . . . . ?
C15 In1 In3 C23 86.5(2) . . . . ?
Rh1 In1 In3 C23 -109.04(11) . . . . ?
C14 In1 In3 C23 48.8(10) . . . . ?
Cl1 In1 In3 C23 -6.12(11) . . . . ?
In2 In1 In3 C23 -46.98(11) . . . . ?
C15 In1 In3 Cl3 -66.26(17) . . . . ?
Rh1 In1 In3 Cl3 98.19(4) . . . . ?
C14 In1 In3 Cl3 -104.0(10) . . . . ?
Cl1 In1 In3 Cl3 -158.89(4) . . . . ?
In2 In1 In3 Cl3 160.25(4) . . . . ?
C15 In1 In3 Rh1 -164.45(17) . . . . ?
C14 In1 In3 Rh1 157.8(10) . . . . ?
Cl1 In1 In3 Rh1 102.92(3) . . . . ?
In2 In1 In3 Rh1 62.064(13) . . . . ?
C15 In1 In3 Cl4 9.83(17) . . . . ?
Rh1 In1 In3 Cl4 174.28(3) . . . . ?
C14 In1 In3 Cl4 -27.9(10) . . . . ?
Cl1 In1 In3 Cl4 -82.79(3) . . . . ?
In2 In1 In3 Cl4 -123.65(3) . . . . ?
C15 In1 In3 In2 133.49(16) . . . . ?
Rh1 In1 In3 In2 -62.064(13) . . . . ?
C14 In1 In3 In2 95.7(10) . . . . ?
Cl1 In1 In3 In2 40.86(2) . . . . ?
C15 In1 Rh1 C32 7.8(4) . . . . ?
C14 In1 Rh1 C32 45.42(17) . . . . ?
Cl1 In1 Rh1 C32 141.95(12) . . . . ?
In2 In1 Rh1 C32 142.04(12) . . . . ?
In3 In1 Rh1 C32 -137.25(12) . . . . ?
C15 In1 Rh1 C33 -29.4(4) . . . . ?
C14 In1 Rh1 C33 8.17(18) . . . . ?
Cl1 In1 Rh1 C33 104.70(13) . . . . ?
In2 In1 Rh1 C33 104.79(13) . . . . ?
In3 In1 Rh1 C33 -174.50(13) . . . . ?
C15 In1 Rh1 C34 -44.6(4) . . . . ?
C14 In1 Rh1 C34 -7.0(2) . . . . ?
Cl1 In1 Rh1 C34 89.5(2) . . . . ?
In2 In1 Rh1 C34 89.6(2) . . . . ?
In3 In1 Rh1 C34 170.3(2) . . . . ?
C15 In1 Rh1 C31 42.9(4) . . . . ?
C14 In1 Rh1 C31 80.47(18) . . . . ?
Cl1 In1 Rh1 C31 177.00(13) . . . . ?
In2 In1 Rh1 C31 177.09(13) . . . . ?
In3 In1 Rh1 C31 -102.20(13) . . . . ?
C15 In1 Rh1 C35 50.7(5) . . . . ?
C14 In1 Rh1 C35 88.3(3) . . . . ?
Cl1 In1 Rh1 C35 -175.2(3) . . . . ?
In2 In1 Rh1 C35 -175.1(3) . . . . ?
In3 In1 Rh1 C35 -94.4(3) . . . . ?
C15 In1 Rh1 In3 145.1(4) . . . . ?
C14 In1 Rh1 In3 -177.33(12) . . . . ?
Cl1 In1 Rh1 In3 -80.80(3) . . . . ?
In2 In1 Rh1 In3 -80.709(19) . . . . ?
C15 In1 Rh1 In2 -134.2(4) . . . . ?
C14 In1 Rh1 In2 -96.62(12) . . . . ?
Cl1 In1 Rh1 In2 -0.09(2) . . . . ?
In3 In1 Rh1 In2 80.709(19) . . . . ?
C23 In3 Rh1 C32 -155.44(19) . . . . ?
Cl3 In3 Rh1 C32 -24.68(16) . . . . ?
Cl4 In3 Rh1 C32 92.74(16) . . . . ?
In2 In3 Rh1 C32 179.23(15) . . . . ?
In1 In3 Rh1 C32 97.83(15) . . . . ?
C23 In3 Rh1 C33 -89.2(4) . . . . ?
Cl3 In3 Rh1 C33 41.6(4) . . . . ?
Cl4 In3 Rh1 C33 159.0(4) . . . . ?
In2 In3 Rh1 C33 -114.5(4) . . . . ?
In1 In3 Rh1 C33 164.1(4) . . . . ?
C23 In3 Rh1 C34 -67.55(17) . . . . ?
Cl3 In3 Rh1 C34 63.22(13) . . . . ?
Cl4 In3 Rh1 C34 -179.37(13) . . . . ?
In2 In3 Rh1 C34 -92.88(13) . . . . ?
In1 In3 Rh1 C34 -174.28(13) . . . . ?
C23 In3 Rh1 C31 -134.54(15) . . . . ?
Cl3 In3 Rh1 C31 -3.77(11) . . . . ?
Cl4 In3 Rh1 C31 113.64(11) . . . . ?
In2 In3 Rh1 C31 -159.87(11) . . . . ?
In1 In3 Rh1 C31 118.73(11) . . . . ?
C23 In3 Rh1 C35 -96.40(15) . . . . ?
Cl3 In3 Rh1 C35 34.37(11) . . . . ?
Cl4 In3 Rh1 C35 151.79(11) . . . . ?
In2 In3 Rh1 C35 -121.73(11) . . . . ?
In1 In3 Rh1 C35 156.88(11) . . . . ?
C23 In3 Rh1 In1 106.72(11) . . . . ?
Cl3 In3 Rh1 In1 -122.51(3) . . . . ?
Cl4 In3 Rh1 In1 -5.09(2) . . . . ?
In2 In3 Rh1 In1 81.394(14) . . . . ?
C23 In3 Rh1 In2 25.33(11) . . . . ?
Cl3 In3 Rh1 In2 156.10(3) . . . . ?
Cl4 In3 Rh1 In2 -86.49(3) . . . . ?
In1 In3 Rh1 In2 -81.394(14) . . . . ?
C25 In2 Rh1 C32 156.7(2) . . . . ?
Cl2 In2 Rh1 C32 18.22(18) . . . . ?
Cl1 In2 Rh1 C32 -94.70(17) . . . . ?
In3 In2 Rh1 C32 -179.14(17) . . . . ?
In1 In2 Rh1 C32 -94.80(17) . . . . ?
C25 In2 Rh1 C33 138.26(17) . . . . ?
Cl2 In2 Rh1 C33 -0.21(13) . . . . ?
Cl1 In2 Rh1 C33 -113.13(12) . . . . ?
In3 In2 Rh1 C33 162.42(12) . . . . ?
In1 In2 Rh1 C33 -113.24(12) . . . . ?
C25 In2 Rh1 C34 100.61(17) . . . . ?
Cl2 In2 Rh1 C34 -37.86(12) . . . . ?
Cl1 In2 Rh1 C34 -150.78(12) . . . . ?
In3 In2 Rh1 C34 124.77(12) . . . . ?
In1 In2 Rh1 C34 -150.88(12) . . . . ?
C25 In2 Rh1 C31 78.9(4) . . . . ?
Cl2 In2 Rh1 C31 -59.6(3) . . . . ?
Cl1 In2 Rh1 C31 -172.5(3) . . . . ?
In3 In2 Rh1 C31 103.1(3) . . . . ?
In1 In2 Rh1 C31 -172.6(3) . . . . ?
C25 In2 Rh1 C35 69.25(17) . . . . ?
Cl2 In2 Rh1 C35 -69.23(13) . . . . ?
Cl1 In2 Rh1 C35 177.85(13) . . . . ?
In3 In2 Rh1 C35 93.41(13) . . . . ?
In1 In2 Rh1 C35 177.75(13) . . . . ?
C25 In2 Rh1 In1 -108.50(12) . . . . ?
Cl2 In2 Rh1 In1 113.02(4) . . . . ?
Cl1 In2 Rh1 In1 0.10(2) . . . . ?
In3 In2 Rh1 In1 -84.341(17) . . . . ?
C25 In2 Rh1 In3 -24.16(12) . . . . ?
Cl2 In2 Rh1 In3 -162.64(3) . . . . ?
Cl1 In2 Rh1 In3 84.44(3) . . . . ?
In1 In2 Rh1 In3 84.341(17) . . . . ?
C25 In2 Cl1 In1 129.88(10) . . . . ?
Cl2 In2 Cl1 In1 -129.79(3) . . . . ?
Rh1 In2 Cl1 In1 -0.09(2) . . . . ?
In3 In2 Cl1 In1 50.08(2) . . . . ?
C15 In1 Cl1 In2 168.57(10) . . . . ?
Rh1 In1 Cl1 In2 0.09(2) . . . . ?
C14 In1 Cl1 In2 136.22(9) . . . . ?
In3 In1 Cl1 In2 -47.818(19) . . . . ?
C15 C11 C12 C13 0.9(4) . . . . ?
C111 C11 C12 C13 -176.7(4) . . . . ?
C15 C11 C12 C121 -178.5(4) . . . . ?
C111 C11 C12 C121 3.9(6) . . . . ?
C11 C12 C13 C14 1.1(4) . . . . ?
C121 C12 C13 C14 -179.5(4) . . . . ?
C11 C12 C13 C131 -179.8(4) . . . . ?
C121 C12 C13 C131 -0.4(6) . . . . ?
C12 C13 C14 C15 -2.6(4) . . . . ?
C131 C13 C14 C15 178.3(4) . . . . ?
C12 C13 C14 C141 174.2(4) . . . . ?
C131 C13 C14 C141 -4.9(6) . . . . ?
C12 C13 C14 In1 -60.5(3) . . . . ?
C131 C13 C14 In1 120.4(4) . . . . ?
C15 In1 C14 C13 105.6(3) . . . . ?
Rh1 In1 C14 C13 -56.0(3) . . . . ?
Cl1 In1 C14 C13 -157.1(3) . . . . ?
In2 In1 C14 C13 -119.3(2) . . . . ?
In3 In1 C14 C13 148.0(8) . . . . ?
Rh1 In1 C14 C15 -161.67(19) . . . . ?
Cl1 In1 C14 C15 97.3(2) . . . . ?
In2 In1 C14 C15 135.1(2) . . . . ?
In3 In1 C14 C15 42.4(11) . . . . ?
C15 In1 C14 C141 -119.0(4) . . . . ?
Rh1 In1 C14 C141 79.3(3) . . . . ?
Cl1 In1 C14 C141 -21.7(3) . . . . ?
In2 In1 C14 C141 16.1(3) . . . . ?
In3 In1 C14 C141 -76.6(10) . . . . ?
C12 C11 C15 C14 -2.4(4) . . . . ?
C111 C11 C15 C14 175.3(4) . . . . ?
C12 C11 C15 C151 -152.5(4) . . . . ?
C111 C11 C15 C151 25.2(6) . . . . ?
C12 C11 C15 In1 89.1(3) . . . . ?
C111 C11 C15 In1 -93.3(4) . . . . ?
C13 C14 C15 C11 3.0(4) . . . . ?
C141 C14 C15 C11 -173.8(3) . . . . ?
In1 C14 C15 C11 92.6(3) . . . . ?
C13 C14 C15 C151 152.9(4) . . . . ?
C141 C14 C15 C151 -24.0(6) . . . . ?
In1 C14 C15 C151 -117.5(4) . . . . ?
C13 C14 C15 In1 -89.6(3) . . . . ?
C141 C14 C15 In1 93.6(4) . . . . ?
Rh1 In1 C15 C11 -53.8(5) . . . . ?
C14 In1 C15 C11 -105.9(3) . . . . ?
Cl1 In1 C15 C11 171.4(2) . . . . ?
In2 In1 C15 C11 -175.15(17) . . . . ?
In3 In1 C15 C11 79.7(3) . . . . ?
Rh1 In1 C15 C14 52.1(5) . . . . ?
Cl1 In1 C15 C14 -82.7(2) . . . . ?
In2 In1 C15 C14 -69.3(3) . . . . ?
In3 In1 C15 C14 -174.40(16) . . . . ?
Rh1 In1 C15 C151 179.1(2) . . . . ?
C14 In1 C15 C151 127.0(4) . . . . ?
Cl1 In1 C15 C151 44.3(3) . . . . ?
In2 In1 C15 C151 57.8(3) . . . . ?
In3 In1 C15 C151 -47.3(4) . . . . ?
C25 C21 C22 C23 0.2(5) . . . . ?
C211 C21 C22 C23 -179.4(4) . . . . ?
C25 C21 C22 C221 177.2(4) . . . . ?
C211 C21 C22 C221 -2.4(7) . . . . ?
C21 C22 C23 C24 1.9(5) . . . . ?
C221 C22 C23 C24 -175.2(4) . . . . ?
C21 C22 C23 C231 153.3(4) . . . . ?
C221 C22 C23 C231 -23.8(6) . . . . ?
C21 C22 C23 In3 -100.2(3) . . . . ?
C221 C22 C23 In3 82.7(4) . . . . ?
Cl3 In3 C23 C24 163.1(2) . . . . ?
Rh1 In3 C23 C24 -57.1(3) . . . . ?
Cl4 In3 C23 C24 59.3(3) . . . . ?
In2 In3 C23 C24 -37.5(2) . . . . ?
In1 In3 C23 C24 2.5(3) . . . . ?
Cl3 In3 C23 C22 -88.8(2) . . . . ?
Rh1 In3 C23 C22 51.0(3) . . . . ?
Cl4 In3 C23 C22 167.4(2) . . . . ?
In2 In3 C23 C22 70.6(2) . . . . ?
In1 In3 C23 C22 110.6(2) . . . . ?
Cl3 In3 C23 C231 37.2(3) . . . . ?
Rh1 In3 C23 C231 177.0(2) . . . . ?
Cl4 In3 C23 C231 -66.6(2) . . . . ?
In2 In3 C23 C231 -163.4(3) . . . . ?
In1 In3 C23 C231 -123.4(2) . . . . ?
C22 C23 C24 C25 -3.4(4) . . . . ?
C231 C23 C24 C25 -155.3(4) . . . . ?
In3 C23 C24 C25 95.5(3) . . . . ?
C22 C23 C24 C241 166.3(4) . . . . ?
C231 C23 C24 C241 14.4(6) . . . . ?
In3 C23 C24 C241 -94.8(4) . . . . ?
C23 C24 C25 C21 3.5(4) . . . . ?
C241 C24 C25 C21 -166.3(4) . . . . ?
C23 C24 C25 C251 155.4(4) . . . . ?
C241 C24 C25 C251 -14.4(6) . . . . ?
C23 C24 C25 In2 -93.7(3) . . . . ?
C241 C24 C25 In2 96.4(4) . . . . ?
C22 C21 C25 C24 -2.3(4) . . . . ?
C211 C21 C25 C24 177.3(4) . . . . ?
C22 C21 C25 C251 -153.3(4) . . . . ?
C211 C21 C25 C251 26.3(6) . . . . ?
C22 C21 C25 In2 100.3(3) . . . . ?
C211 C21 C25 In2 -80.1(4) . . . . ?
Cl2 In2 C25 C24 -160.4(2) . . . . ?
Rh1 In2 C25 C24 53.3(3) . . . . ?
Cl1 In2 C25 C24 -60.7(2) . . . . ?
In3 In2 C25 C24 34.7(2) . . . . ?
In1 In2 C25 C24 -9.1(3) . . . . ?
Cl2 In2 C25 C21 92.0(2) . . . . ?
Rh1 In2 C25 C21 -54.3(3) . . . . ?
Cl1 In2 C25 C21 -168.3(2) . . . . ?
In3 In2 C25 C21 -72.9(2) . . . . ?
In1 In2 C25 C21 -116.6(2) . . . . ?
Cl2 In2 C25 C251 -34.3(3) . . . . ?
Rh1 In2 C25 C251 179.4(2) . . . . ?
Cl1 In2 C25 C251 65.3(3) . . . . ?
In3 In2 C25 C251 160.8(3) . . . . ?
In1 In2 C25 C251 117.0(2) . . . . ?
C33 Rh1 C31 C32 37.7(2) . . . . ?
C34 Rh1 C31 C32 80.2(3) . . . . ?
C35 Rh1 C31 C32 117.7(3) . . . . ?
In1 Rh1 C31 C32 -67.2(3) . . . . ?
In3 Rh1 C31 C32 -156.9(2) . . . . ?
In2 Rh1 C31 C32 104.4(4) . . . . ?
C32 Rh1 C31 C35 -117.7(3) . . . . ?
C33 Rh1 C31 C35 -80.0(3) . . . . ?
C34 Rh1 C31 C35 -37.5(2) . . . . ?
In1 Rh1 C31 C35 175.06(19) . . . . ?
In3 Rh1 C31 C35 85.4(2) . . . . ?
In2 Rh1 C31 C35 -13.3(5) . . . . ?
C32 Rh1 C31 C311 122.2(5) . . . . ?
C33 Rh1 C31 C311 159.9(5) . . . . ?
C34 Rh1 C31 C311 -157.6(5) . . . . ?
C35 Rh1 C31 C311 -120.1(5) . . . . ?
In1 Rh1 C31 C311 55.0(4) . . . . ?
In3 Rh1 C31 C311 -34.7(4) . . . . ?
In2 Rh1 C31 C311 -133.4(4) . . . . ?
C35 C31 C32 C33 -0.3(4) . . . . ?
C311 C31 C32 C33 172.5(4) . . . . ?
Rh1 C31 C32 C33 -62.1(3) . . . . ?
C35 C31 C32 C321 -172.4(4) . . . . ?
C311 C31 C32 C321 0.4(7) . . . . ?
Rh1 C31 C32 C321 125.8(4) . . . . ?
C35 C31 C32 Rh1 61.8(3) . . . . ?
C311 C31 C32 Rh1 -125.4(4) . . . . ?
C33 Rh1 C32 C31 -117.6(3) . . . . ?
C34 Rh1 C32 C31 -80.0(2) . . . . ?
C35 Rh1 C32 C31 -37.4(2) . . . . ?
In1 Rh1 C32 C31 125.3(2) . . . . ?
In3 Rh1 C32 C31 34.4(3) . . . . ?
In2 Rh1 C32 C31 -146.84(19) . . . . ?
C34 Rh1 C32 C33 37.6(2) . . . . ?
C31 Rh1 C32 C33 117.6(3) . . . . ?
C35 Rh1 C32 C33 80.1(3) . . . . ?
In1 Rh1 C32 C33 -117.1(2) . . . . ?
In3 Rh1 C32 C33 151.97(19) . . . . ?
In2 Rh1 C32 C33 -29.3(3) . . . . ?
C33 Rh1 C32 C321 121.8(6) . . . . ?
C34 Rh1 C32 C321 159.4(5) . . . . ?
C31 Rh1 C32 C321 -120.6(6) . . . . ?
C35 Rh1 C32 C321 -158.0(5) . . . . ?
In1 Rh1 C32 C321 4.7(5) . . . . ?
In3 Rh1 C32 C321 -86.2(5) . . . . ?
In2 Rh1 C32 C321 92.6(5) . . . . ?
C31 C32 C33 C34 0.1(5) . . . . ?
C321 C32 C33 C34 172.1(4) . . . . ?
Rh1 C32 C33 C34 -62.3(3) . . . . ?
C31 C32 C33 C331 -172.6(4) . . . . ?
C321 C32 C33 C331 -0.6(7) . . . . ?
Rh1 C32 C33 C331 124.9(4) . . . . ?
C31 C32 C33 Rh1 62.5(3) . . . . ?
C321 C32 C33 Rh1 -125.5(4) . . . . ?
C32 Rh1 C33 C34 117.2(3) . . . . ?
C31 Rh1 C33 C34 79.8(2) . . . . ?
C35 Rh1 C33 C34 37.3(2) . . . . ?
In1 Rh1 C33 C34 -168.09(19) . . . . ?
In3 Rh1 C33 C34 29.4(5) . . . . ?
In2 Rh1 C33 C34 -80.9(2) . . . . ?
C34 Rh1 C33 C32 -117.2(3) . . . . ?
C31 Rh1 C33 C32 -37.4(2) . . . . ?
C35 Rh1 C33 C32 -79.9(2) . . . . ?
In1 Rh1 C33 C32 74.7(2) . . . . ?
In3 Rh1 C33 C32 -87.8(5) . . . . ?
In2 Rh1 C33 C32 161.9(2) . . . . ?
C32 Rh1 C33 C331 -119.8(6) . . . . ?
C34 Rh1 C33 C331 123.0(6) . . . . ?
C31 Rh1 C33 C331 -157.1(5) . . . . ?
C35 Rh1 C33 C331 160.4(5) . . . . ?
In1 Rh1 C33 C331 -45.1(5) . . . . ?
In3 Rh1 C33 C331 152.4(4) . . . . ?
In2 Rh1 C33 C331 42.1(5) . . . . ?
C32 C33 C34 C35 0.1(4) . . . . ?
C331 C33 C34 C35 172.6(4) . . . . ?
Rh1 C33 C34 C35 -61.8(3) . . . . ?
C32 C33 C34 C341 -172.7(4) . . . . ?
C331 C33 C34 C341 -0.2(7) . . . . ?
Rh1 C33 C34 C341 125.4(4) . . . . ?
C32 C33 C34 Rh1 61.9(3) . . . . ?
C331 C33 C34 Rh1 -125.6(4) . . . . ?
C32 Rh1 C34 C33 -37.9(2) . . . . ?
C31 Rh1 C34 C33 -80.4(3) . . . . ?
C35 Rh1 C34 C33 -117.9(3) . . . . ?
In1 Rh1 C34 C33 22.9(4) . . . . ?
In3 Rh1 C34 C33 -169.0(2) . . . . ?
In2 Rh1 C34 C33 107.8(2) . . . . ?
C32 Rh1 C34 C35 80.0(3) . . . . ?
C33 Rh1 C34 C35 117.9(3) . . . . ?
C31 Rh1 C34 C35 37.5(2) . . . . ?
In1 Rh1 C34 C35 140.8(2) . . . . ?
In3 Rh1 C34 C35 -51.1(3) . . . . ?
In2 Rh1 C34 C35 -134.3(2) . . . . ?
C32 Rh1 C34 C341 -159.4(5) . . . . ?
C33 Rh1 C34 C341 -121.5(5) . . . . ?
C31 Rh1 C34 C341 158.1(5) . . . . ?
C35 Rh1 C34 C341 120.6(6) . . . . ?
In1 Rh1 C34 C341 -98.7(5) . . . . ?
In3 Rh1 C34 C341 69.5(5) . . . . ?
In2 Rh1 C34 C341 -13.7(5) . . . . ?
C33 C34 C35 C31 -0.3(4) . . . . ?
C341 C34 C35 C31 172.6(4) . . . . ?
Rh1 C34 C35 C31 -61.7(3) . . . . ?
C33 C34 C35 C351 -172.4(4) . . . . ?
C341 C34 C35 C351 0.4(6) . . . . ?
Rh1 C34 C35 C351 126.1(4) . . . . ?
C33 C34 C35 Rh1 61.5(3) . . . . ?
C341 C34 C35 Rh1 -125.7(4) . . . . ?
C32 C31 C35 C34 0.4(4) . . . . ?
C311 C31 C35 C34 -172.7(4) . . . . ?
Rh1 C31 C35 C34 61.7(3) . . . . ?
C32 C31 C35 C351 172.5(4) . . . . ?
C311 C31 C35 C351 -0.6(7) . . . . ?
Rh1 C31 C35 C351 -126.2(4) . . . . ?
C32 C31 C35 Rh1 -61.3(3) . . . . ?
C311 C31 C35 Rh1 125.7(4) . . . . ?
C32 Rh1 C35 C34 -80.1(3) . . . . ?
C33 Rh1 C35 C34 -37.3(3) . . . . ?
C31 Rh1 C35 C34 -117.5(3) . . . . ?
In1 Rh1 C35 C34 -128.6(3) . . . . ?
In3 Rh1 C35 C34 140.2(2) . . . . ?
In2 Rh1 C35 C34 57.1(3) . . . . ?
C32 Rh1 C35 C31 37.4(2) . . . . ?
C33 Rh1 C35 C31 80.2(3) . . . . ?
C34 Rh1 C35 C31 117.5(3) . . . . ?
In1 Rh1 C35 C31 -11.1(4) . . . . ?
In3 Rh1 C35 C31 -102.3(2) . . . . ?
In2 Rh1 C35 C31 174.6(2) . . . . ?
C32 Rh1 C35 C351 158.8(5) . . . . ?
C33 Rh1 C35 C351 -158.3(5) . . . . ?
C34 Rh1 C35 C351 -121.1(5) . . . . ?
C31 Rh1 C35 C351 121.4(5) . . . . ?
In1 Rh1 C35 C351 110.3(4) . . . . ?
In3 Rh1 C35 C351 19.1(4) . . . . ?
In2 Rh1 C35 C351 -63.9(4) . . . . ?
C55 Rh2 C41 C45 91.7(3) . . . . ?
C54 Rh2 C41 C45 55.9(4) . . . . ?
C43 Rh2 C41 C45 -79.8(3) . . . . ?
C42 Rh2 C41 C45 -117.6(3) . . . . ?
C52 Rh2 C41 C45 172.9(3) . . . . ?
C51 Rh2 C41 C45 134.2(3) . . . . ?
C53 Rh2 C41 C45 -158.0(9) . . . . ?
C44 Rh2 C41 C45 -37.3(3) . . . . ?
C55 Rh2 C41 C42 -150.7(2) . . . . ?
C54 Rh2 C41 C42 173.5(3) . . . . ?
C43 Rh2 C41 C42 37.8(2) . . . . ?
C52 Rh2 C41 C42 -69.4(3) . . . . ?
C51 Rh2 C41 C42 -108.2(2) . . . . ?
C53 Rh2 C41 C42 -40.4(11) . . . . ?
C45 Rh2 C41 C42 117.6(3) . . . . ?
C44 Rh2 C41 C42 80.3(2) . . . . ?
C55 Rh2 C41 C411 -30.1(4) . . . . ?
C54 Rh2 C41 C411 -65.9(5) . . . . ?
C43 Rh2 C41 C411 158.3(4) . . . . ?
C42 Rh2 C41 C411 120.5(5) . . . . ?
C52 Rh2 C41 C411 51.1(5) . . . . ?
C51 Rh2 C41 C411 12.3(4) . . . . ?
C53 Rh2 C41 C411 80.1(11) . . . . ?
C45 Rh2 C41 C411 -121.8(5) . . . . ?
C44 Rh2 C41 C411 -159.1(4) . . . . ?
C45 C41 C42 C43 0.1(5) . . . . ?
C411 C41 C42 C43 179.1(4) . . . . ?
Rh2 C41 C42 C43 -61.5(3) . . . . ?
C45 C41 C42 C421 -177.8(4) . . . . ?
C411 C41 C42 C421 1.2(7) . . . . ?
Rh2 C41 C42 C421 120.6(4) . . . . ?
C45 C41 C42 Rh2 61.7(3) . . . . ?
C411 C41 C42 Rh2 -119.4(4) . . . . ?
C55 Rh2 C42 C41 55.4(4) . . . . ?
C54 Rh2 C42 C41 -156.5(10) . . . . ?
C43 Rh2 C42 C41 -117.4(3) . . . . ?
C52 Rh2 C42 C41 133.2(2) . . . . ?
C51 Rh2 C42 C41 91.1(3) . . . . ?
C53 Rh2 C42 C41 172.0(2) . . . . ?
C45 Rh2 C42 C41 -37.5(2) . . . . ?
C44 Rh2 C42 C41 -80.2(3) . . . . ?
C55 Rh2 C42 C43 172.9(3) . . . . ?
C54 Rh2 C42 C43 -39.0(11) . . . . ?
C52 Rh2 C42 C43 -109.3(2) . . . . ?
C51 Rh2 C42 C43 -151.4(2) . . . . ?
C41 Rh2 C42 C43 117.4(3) . . . . ?
C53 Rh2 C42 C43 -70.6(3) . . . . ?
C45 Rh2 C42 C43 79.9(3) . . . . ?
C44 Rh2 C42 C43 37.3(2) . . . . ?
C55 Rh2 C42 C421 -65.0(5) . . . . ?
C54 Rh2 C42 C421 83.1(11) . . . . ?
C43 Rh2 C42 C421 122.1(4) . . . . ?
C52 Rh2 C42 C421 12.8(4) . . . . ?
C51 Rh2 C42 C421 -29.3(4) . . . . ?
C41 Rh2 C42 C421 -120.4(4) . . . . ?
C53 Rh2 C42 C421 51.6(4) . . . . ?
C45 Rh2 C42 C421 -158.0(4) . . . . ?
C44 Rh2 C42 C421 159.4(4) . . . . ?
C41 C42 C43 C44 -0.6(5) . . . . ?
C421 C42 C43 C44 177.3(4) . . . . ?
Rh2 C42 C43 C44 -62.3(3) . . . . ?
C41 C42 C43 C431 -178.7(4) . . . . ?
C421 C42 C43 C431 -0.8(7) . . . . ?
Rh2 C42 C43 C431 119.6(4) . . . . ?
C41 C42 C43 Rh2 61.8(3) . . . . ?
C421 C42 C43 Rh2 -120.4(4) . . . . ?
C55 Rh2 C43 C44 -35.2(12) . . . . ?
C54 Rh2 C43 C44 -69.5(3) . . . . ?
C42 Rh2 C43 C44 117.9(3) . . . . ?
C52 Rh2 C43 C44 -151.8(2) . . . . ?
C51 Rh2 C43 C44 172.2(3) . . . . ?
C41 Rh2 C43 C44 80.2(3) . . . . ?
C53 Rh2 C43 C44 -109.2(3) . . . . ?
C45 Rh2 C43 C44 37.5(2) . . . . ?
C55 Rh2 C43 C42 -153.2(11) . . . . ?
C54 Rh2 C43 C42 172.6(2) . . . . ?
C52 Rh2 C43 C42 90.3(3) . . . . ?
C51 Rh2 C43 C42 54.3(4) . . . . ?
C41 Rh2 C43 C42 -37.7(2) . . . . ?
C53 Rh2 C43 C42 132.9(2) . . . . ?
C45 Rh2 C43 C42 -80.4(3) . . . . ?
C44 Rh2 C43 C42 -117.9(3) . . . . ?
C55 Rh2 C43 C431 86.3(12) . . . . ?
C54 Rh2 C43 C431 52.1(5) . . . . ?
C42 Rh2 C43 C431 -120.5(5) . . . . ?
C52 Rh2 C43 C431 -30.2(4) . . . . ?
C51 Rh2 C43 C431 -66.2(5) . . . . ?
C41 Rh2 C43 C431 -158.2(4) . . . . ?
C53 Rh2 C43 C431 12.4(4) . . . . ?
C45 Rh2 C43 C431 159.1(4) . . . . ?
C44 Rh2 C43 C431 121.6(5) . . . . ?
C42 C43 C44 C45 0.7(5) . . . . ?
C431 C43 C44 C45 178.8(4) . . . . ?
Rh2 C43 C44 C45 -61.0(3) . . . . ?
C42 C43 C44 C441 -177.0(4) . . . . ?
C431 C43 C44 C441 1.1(7) . . . . ?
Rh2 C43 C44 C441 121.2(5) . . . . ?
C42 C43 C44 Rh2 61.8(3) . . . . ?
C431 C43 C44 Rh2 -120.1(4) . . . . ?
C55 Rh2 C44 C43 173.3(2) . . . . ?
C54 Rh2 C44 C43 133.5(2) . . . . ?
C42 Rh2 C44 C43 -37.6(2) . . . . ?
C52 Rh2 C44 C43 54.1(4) . . . . ?
C51 Rh2 C44 C43 -151.2(10) . . . . ?
C41 Rh2 C44 C43 -80.4(3) . . . . ?
C53 Rh2 C44 C43 90.8(3) . . . . ?
C45 Rh2 C44 C43 -117.8(4) . . . . ?
C55 Rh2 C44 C45 -68.9(3) . . . . ?
C54 Rh2 C44 C45 -108.7(3) . . . . ?
C43 Rh2 C44 C45 117.8(4) . . . . ?
C42 Rh2 C44 C45 80.2(3) . . . . ?
C52 Rh2 C44 C45 171.9(3) . . . . ?
C51 Rh2 C44 C45 -33.4(12) . . . . ?
C41 Rh2 C44 C45 37.4(3) . . . . ?
C53 Rh2 C44 C45 -151.4(3) . . . . ?
C55 Rh2 C44 C441 52.8(5) . . . . ?
C54 Rh2 C44 C441 13.0(5) . . . . ?
C43 Rh2 C44 C441 -120.5(5) . . . . ?
C42 Rh2 C44 C441 -158.1(5) . . . . ?
C52 Rh2 C44 C441 -66.4(5) . . . . ?
C51 Rh2 C44 C441 88.3(12) . . . . ?
C41 Rh2 C44 C441 159.1(5) . . . . ?
C53 Rh2 C44 C441 -29.7(5) . . . . ?
C45 Rh2 C44 C441 121.7(5) . . . . ?
C42 C41 C45 C44 0.3(5) . . . . ?
C411 C41 C45 C44 -178.6(4) . . . . ?
Rh2 C41 C45 C44 61.7(3) . . . . ?
C42 C41 C45 C451 176.3(4) . . . . ?
C411 C41 C45 C451 -2.6(8) . . . . ?
Rh2 C41 C45 C451 -122.3(5) . . . . ?
C42 C41 C45 Rh2 -61.4(3) . . . . ?
C411 C41 C45 Rh2 119.7(4) . . . . ?
C43 C44 C45 C41 -0.7(5) . . . . ?
C441 C44 C45 C41 177.1(4) . . . . ?
Rh2 C44 C45 C41 -61.4(3) . . . . ?
C43 C44 C45 C451 -176.7(4) . . . . ?
C441 C44 C45 C451 1.0(8) . . . . ?
Rh2 C44 C45 C451 122.5(5) . . . . ?
C43 C44 C45 Rh2 60.7(3) . . . . ?
C441 C44 C45 Rh2 -121.5(5) . . . . ?
C55 Rh2 C45 C41 -107.9(3) . . . . ?
C54 Rh2 C45 C41 -150.7(2) . . . . ?
C43 Rh2 C45 C41 80.7(3) . . . . ?
C42 Rh2 C45 C41 37.7(2) . . . . ?
C52 Rh2 C45 C41 -34.6(12) . . . . ?
C51 Rh2 C45 C41 -68.3(3) . . . . ?
C53 Rh2 C45 C41 173.5(3) . . . . ?
C44 Rh2 C45 C41 118.1(4) . . . . ?
C55 Rh2 C45 C44 134.0(3) . . . . ?
C54 Rh2 C45 C44 91.2(3) . . . . ?
C43 Rh2 C45 C44 -37.4(3) . . . . ?
C42 Rh2 C45 C44 -80.4(3) . . . . ?
C52 Rh2 C45 C44 -152.7(10) . . . . ?
C51 Rh2 C45 C44 173.6(3) . . . . ?
C41 Rh2 C45 C44 -118.1(4) . . . . ?
C53 Rh2 C45 C44 55.4(4) . . . . ?
C55 Rh2 C45 C451 13.9(5) . . . . ?
C54 Rh2 C45 C451 -29.0(5) . . . . ?
C43 Rh2 C45 C451 -157.6(5) . . . . ?
C42 Rh2 C45 C451 159.4(5) . . . . ?
C52 Rh2 C45 C451 87.1(11) . . . . ?
C51 Rh2 C45 C451 53.4(5) . . . . ?
C41 Rh2 C45 C451 121.8(5) . . . . ?
C53 Rh2 C45 C451 -64.8(5) . . . . ?
C44 Rh2 C45 C451 -120.1(5) . . . . ?
C55 Rh2 C51 C52 -118.2(4) . . . . ?
C54 Rh2 C51 C52 -80.4(3) . . . . ?
C43 Rh2 C51 C52 55.8(4) . . . . ?
C42 Rh2 C51 C52 91.0(3) . . . . ?
C41 Rh2 C51 C52 133.4(2) . . . . ?
C53 Rh2 C51 C52 -37.6(2) . . . . ?
C45 Rh2 C51 C52 172.0(2) . . . . ?
C44 Rh2 C51 C52 -159.4(10) . . . . ?
C54 Rh2 C51 C55 37.7(2) . . . . ?
C43 Rh2 C51 C55 173.9(3) . . . . ?
C42 Rh2 C51 C55 -150.8(2) . . . . ?
C52 Rh2 C51 C55 118.2(4) . . . . ?
C41 Rh2 C51 C55 -108.5(3) . . . . ?
C53 Rh2 C51 C55 80.6(3) . . . . ?
C45 Rh2 C51 C55 -69.9(3) . . . . ?
C44 Rh2 C51 C55 -41.3(12) . . . . ?
C55 Rh2 C51 C511 120.0(5) . . . . ?
C54 Rh2 C51 C511 157.7(5) . . . . ?
C43 Rh2 C51 C511 -66.1(6) . . . . ?
C42 Rh2 C51 C511 -30.8(5) . . . . ?
C52 Rh2 C51 C511 -121.9(5) . . . . ?
C41 Rh2 C51 C511 11.5(5) . . . . ?
C53 Rh2 C51 C511 -159.4(5) . . . . ?
C45 Rh2 C51 C511 50.1(5) . . . . ?
C44 Rh2 C51 C511 78.7(12) . . . . ?
C55 C51 C52 C53 0.8(5) . . . . ?
C511 C51 C52 C53 -177.3(4) . . . . ?
Rh2 C51 C52 C53 61.7(3) . . . . ?
C55 C51 C52 C521 178.6(4) . . . . ?
C511 C51 C52 C521 0.5(7) . . . . ?
Rh2 C51 C52 C521 -120.6(4) . . . . ?
C55 C51 C52 Rh2 -60.9(3) . . . . ?
C511 C51 C52 Rh2 121.0(4) . . . . ?
C55 Rh2 C52 C51 37.5(2) . . . . ?
C54 Rh2 C52 C51 80.5(3) . . . . ?
C43 Rh2 C52 C51 -150.6(2) . . . . ?
C42 Rh2 C52 C51 -108.2(3) . . . . ?
C41 Rh2 C52 C51 -69.1(3) . . . . ?
C53 Rh2 C52 C51 117.8(4) . . . . ?
C45 Rh2 C52 C51 -39.7(12) . . . . ?
C44 Rh2 C52 C51 174.2(3) . . . . ?
C55 Rh2 C52 C53 -80.3(3) . . . . ?
C54 Rh2 C52 C53 -37.3(2) . . . . ?
C43 Rh2 C52 C53 91.6(3) . . . . ?
C42 Rh2 C52 C53 134.0(2) . . . . ?
C51 Rh2 C52 C53 -117.8(4) . . . . ?
C41 Rh2 C52 C53 173.1(2) . . . . ?
C45 Rh2 C52 C53 -157.5(10) . . . . ?
C44 Rh2 C52 C53 56.4(4) . . . . ?
C55 Rh2 C52 C521 159.0(4) . . . . ?
C54 Rh2 C52 C521 -158.0(4) . . . . ?
C43 Rh2 C52 C521 -29.1(5) . . . . ?
C42 Rh2 C52 C521 13.3(4) . . . . ?
C51 Rh2 C52 C521 121.5(5) . . . . ?
C41 Rh2 C52 C521 52.4(5) . . . . ?
C53 Rh2 C52 C521 -120.7(5) . . . . ?
C45 Rh2 C52 C521 81.8(12) . . . . ?
C44 Rh2 C52 C521 -64.2(5) . . . . ?
C51 C52 C53 C54 -1.1(5) . . . . ?
C521 C52 C53 C54 -178.9(4) . . . . ?
Rh2 C52 C53 C54 60.5(3) . . . . ?
C51 C52 C53 C531 176.8(4) . . . . ?
C521 C52 C53 C531 -1.0(7) . . . . ?
Rh2 C52 C53 C531 -121.6(5) . . . . ?
C51 C52 C53 Rh2 -61.6(3) . . . . ?
C521 C52 C53 Rh2 120.6(4) . . . . ?
C55 Rh2 C53 C52 80.4(3) . . . . ?
C54 Rh2 C53 C52 118.4(4) . . . . ?
C43 Rh2 C53 C52 -108.4(3) . . . . ?
C42 Rh2 C53 C52 -68.6(3) . . . . ?
C51 Rh2 C53 C52 37.4(3) . . . . ?
C41 Rh2 C53 C52 -34.2(11) . . . . ?
C45 Rh2 C53 C52 173.2(3) . . . . ?
C44 Rh2 C53 C52 -150.8(2) . . . . ?
C55 Rh2 C53 C54 -38.1(3) . . . . ?
C43 Rh2 C53 C54 133.2(2) . . . . ?
C42 Rh2 C53 C54 173.0(2) . . . . ?
C52 Rh2 C53 C54 -118.4(4) . . . . ?
C51 Rh2 C53 C54 -81.0(3) . . . . ?
C41 Rh2 C53 C54 -152.6(9) . . . . ?
C45 Rh2 C53 C54 54.8(4) . . . . ?
C44 Rh2 C53 C54 90.8(3) . . . . ?
C55 Rh2 C53 C531 -158.3(4) . . . . ?
C54 Rh2 C53 C531 -120.2(5) . . . . ?
C43 Rh2 C53 C531 12.9(4) . . . . ?
C42 Rh2 C53 C531 52.8(5) . . . . ?
C52 Rh2 C53 C531 121.3(5) . . . . ?
C51 Rh2 C53 C531 158.7(4) . . . . ?
C41 Rh2 C53 C531 87.2(11) . . . . ?
C45 Rh2 C53 C531 -65.4(5) . . . . ?
C44 Rh2 C53 C531 -29.4(4) . . . . ?
C52 C53 C54 C55 1.0(5) . . . . ?
C531 C53 C54 C55 -176.9(4) . . . . ?
Rh2 C53 C54 C55 61.8(3) . . . . ?
C52 C53 C54 C541 178.2(4) . . . . ?
C531 C53 C54 C541 0.3(7) . . . . ?
Rh2 C53 C54 C541 -121.0(5) . . . . ?
C52 C53 C54 Rh2 -60.8(3) . . . . ?
C531 C53 C54 Rh2 121.3(4) . . . . ?
C55 Rh2 C54 C53 117.1(4) . . . . ?
C43 Rh2 C54 C53 -70.3(3) . . . . ?
C42 Rh2 C54 C53 -36.7(12) . . . . ?
C52 Rh2 C54 C53 37.2(2) . . . . ?
C51 Rh2 C54 C53 79.6(3) . . . . ?
C41 Rh2 C54 C53 172.1(3) . . . . ?
C45 Rh2 C54 C53 -151.7(2) . . . . ?
C44 Rh2 C54 C53 -109.3(3) . . . . ?
C43 Rh2 C54 C55 172.6(3) . . . . ?
C42 Rh2 C54 C55 -153.9(10) . . . . ?
C52 Rh2 C54 C55 -80.0(3) . . . . ?
C51 Rh2 C54 C55 -37.6(3) . . . . ?
C41 Rh2 C54 C55 55.0(4) . . . . ?
C53 Rh2 C54 C55 -117.1(4) . . . . ?
C45 Rh2 C54 C55 91.1(3) . . . . ?
C44 Rh2 C54 C55 133.5(3) . . . . ?
C55 Rh2 C54 C541 -121.6(5) . . . . ?
C43 Rh2 C54 C541 51.0(5) . . . . ?
C42 Rh2 C54 C541 84.6(11) . . . . ?
C52 Rh2 C54 C541 158.4(4) . . . . ?
C51 Rh2 C54 C541 -159.1(4) . . . . ?
C41 Rh2 C54 C541 -66.6(5) . . . . ?
C53 Rh2 C54 C541 121.3(5) . . . . ?
C45 Rh2 C54 C541 -30.4(4) . . . . ?
C44 Rh2 C54 C541 11.9(4) . . . . ?
C52 C51 C55 C54 -0.2(5) . . . . ?
C511 C51 C55 C54 177.9(4) . . . . ?
Rh2 C51 C55 C54 -61.5(3) . . . . ?
C52 C51 C55 C551 -179.2(4) . . . . ?
C511 C51 C55 C551 -1.1(7) . . . . ?
Rh2 C51 C55 C551 119.6(5) . . . . ?
C52 C51 C55 Rh2 61.2(3) . . . . ?
C511 C51 C55 Rh2 -120.6(4) . . . . ?
C53 C54 C55 C51 -0.4(5) . . . . ?
C541 C54 C55 C51 -177.7(4) . . . . ?
Rh2 C54 C55 C51 61.8(3) . . . . ?
C53 C54 C55 C551 178.5(5) . . . . ?
C541 C54 C55 C551 1.3(8) . . . . ?
Rh2 C54 C55 C551 -119.3(5) . . . . ?
C53 C54 C55 Rh2 -62.2(3) . . . . ?
C541 C54 C55 Rh2 120.6(5) . . . . ?
C54 Rh2 C55 C51 -117.8(4) . . . . ?
C43 Rh2 C55 C51 -157.5(10) . . . . ?
C42 Rh2 C55 C51 55.2(4) . . . . ?
C52 Rh2 C55 C51 -37.2(3) . . . . ?
C41 Rh2 C55 C51 91.0(3) . . . . ?
C53 Rh2 C55 C51 -79.9(3) . . . . ?
C45 Rh2 C55 C51 133.3(3) . . . . ?
C44 Rh2 C55 C51 172.2(2) . . . . ?
C43 Rh2 C55 C54 -39.7(12) . . . . ?
C42 Rh2 C55 C54 173.0(3) . . . . ?
C52 Rh2 C55 C54 80.6(3) . . . . ?
C51 Rh2 C55 C54 117.8(4) . . . . ?
C41 Rh2 C55 C54 -151.3(2) . . . . ?
C53 Rh2 C55 C54 37.9(2) . . . . ?
C45 Rh2 C55 C54 -108.9(3) . . . . ?
C44 Rh2 C55 C54 -70.0(3) . . . . ?
C54 Rh2 C55 C551 121.4(5) . . . . ?
C43 Rh2 C55 C551 81.7(12) . . . . ?
C42 Rh2 C55 C551 -65.6(5) . . . . ?
C52 Rh2 C55 C551 -158.0(5) . . . . ?
C51 Rh2 C55 C551 -120.8(5) . . . . ?
C41 Rh2 C55 C551 -29.9(5) . . . . ?
C53 Rh2 C55 C551 159.3(5) . . . . ?
C45 Rh2 C55 C551 12.5(5) . . . . ?
C44 Rh2 C55 C551 51.4(5) . . . . ?
